data_7123560
loop_
_publ_author_name
'Wu, Zhao-Feng'
'Hu, Bing'
'Fu, Zhi-hua'
'Wang, Hao'
'Xu, Gang'
'Gong, Liaokuo'
'Zou, Guo-Dong'
'Huang, Xiao-ying'
'Li, Jing'

_publ_section_title
;
 [Ba13Sb36Cl34O54]8-: High-nuclearity cluster for the assembly of
 nanocluster-based compounds
;
_journal_name_full 'Chemical Communications'
_journal_paper_doi 10.1039/C9CC02145K
_journal_year 2019
_chemical_formula_moiety Ba13Sb36Cl34O54(H2O)16(C6H7N)2(C6H8N)8
_chemical_formula_sum 'C60 H110 Ba13 Cl34 N10 O70 Sb36'
_chemical_formula_weight 9465.29
_space_group_crystal_system trigonal
_space_group_IT_number 148
_space_group_name_Hall '-R 3'
_space_group_name_H-M_alt 'R -3 :H'
_symmetry_space_group_name_Hall '-R 3'
_symmetry_space_group_name_H-M 'R -3 :H'
_audit_creation_method SHELXL-2016/6
_audit_update_record
;
2017-09-28 deposited with the CCDC.    2019-05-28 downloaded from the CCDC.
;
_cell_angle_alpha 90
_cell_angle_beta 90
_cell_angle_gamma 120
_cell_formula_units_Z 3
_cell_length_a 23.1283(10)
_cell_length_b 23.1283(10)
_cell_length_c 30.459(2)
_cell_measurement_reflns_used 3775
_cell_measurement_temperature 293(2)
_cell_measurement_theta_max 28.9701
_cell_measurement_theta_min 3.4886
_cell_volume 14110.2(13)
_computing_cell_refinement
;
CrysAlisPro, Agilent Technologies,
Version 1.171.36.20 (release 27-06-2012 CrysAlis171 .NET)
(compiled Jul 11 2012,15:38:31)
;
_computing_data_collection
;
CrysAlisPro, Agilent Technologies,
Version 1.171.36.20 (release 27-06-2012 CrysAlis171 .NET)
(compiled Jul 11 2012,15:38:31)
;
_computing_data_reduction
;        
CrysAlisPro, Agilent Technologies,
Version 1.171.36.20 (release 27-06-2012 CrysAlis171 .NET)
(compiled Jul 11 2012,15:38:31)
;
_computing_structure_refinement 'SHELXL-2016/6 (Sheldrick, 2016)'
_diffrn_ambient_temperature 293(2)
_diffrn_detector_area_resol_mean 10.3503
_diffrn_measured_fraction_theta_full 0.992
_diffrn_measured_fraction_theta_max 0.830
_diffrn_measurement_device_type 'SuperNova, Dual, Cu at zero, Atlas'
_diffrn_measurement_method '\w scans'
_diffrn_radiation_type MoK\a
_diffrn_radiation_wavelength 0.71073
_diffrn_reflns_av_R_equivalents 0.0706
_diffrn_reflns_av_unetI/netI 0.1050
_diffrn_reflns_Laue_measured_fraction_full 0.992
_diffrn_reflns_Laue_measured_fraction_max 0.830
_diffrn_reflns_limit_h_max 27
_diffrn_reflns_limit_h_min -22
_diffrn_reflns_limit_k_max 13
_diffrn_reflns_limit_k_min -29
_diffrn_reflns_limit_l_max 30
_diffrn_reflns_limit_l_min -41
_diffrn_reflns_number 11417
_diffrn_reflns_point_group_measured_fraction_full 0.992
_diffrn_reflns_point_group_measured_fraction_max 0.830
_diffrn_reflns_theta_full 25.242
_diffrn_reflns_theta_max 29.034
_diffrn_reflns_theta_min 3.496
_diffrn_source 'SuperNova (Mo) X-ray Source'
_exptl_absorpt_coefficient_mu 8.293
_exptl_absorpt_correction_T_max 1.00000
_exptl_absorpt_correction_T_min 0.64523
_exptl_absorpt_correction_type multi-scan
_exptl_absorpt_process_details
;
CrysAlisPro, Agilent Technologies,
Version 1.171.36.20 (release 27-06-2012 CrysAlis171 .NET)
(compiled Jul 11 2012,15:38:31)
Empirical absorption correction using spherical harmonics,
 implemented in SCALE3 ABSPACK scaling algorithm.
;
_exptl_crystal_colour colorless
_exptl_crystal_density_diffrn 3.342
_exptl_crystal_description block
_exptl_crystal_F_000 12726
_exptl_crystal_size_max 0.18
_exptl_crystal_size_mid 0.16
_exptl_crystal_size_min 0.14
_refine_diff_density_max 2.017
_refine_diff_density_min -1.684
_refine_diff_density_rms 0.365
_refine_ls_extinction_method none
_refine_ls_goodness_of_fit_ref 1.075
_refine_ls_hydrogen_treatment undef
_refine_ls_matrix_type full
_refine_ls_number_parameters 207
_refine_ls_number_reflns 6959
_refine_ls_number_restraints 0
_refine_ls_restrained_S_all 1.075
_refine_ls_R_factor_all 0.1195
_refine_ls_R_factor_gt 0.0639
_refine_ls_shift/su_max 0.000
_refine_ls_shift/su_mean 0.000
_refine_ls_structure_factor_coef Fsqd
_refine_ls_weighting_details 'w=1/[\s^2^(Fo^2^)+(0.0388P)^2^+1070.0000P] where P=(Fo^2^+2Fc^2^)/3'
_refine_ls_weighting_scheme calc
_refine_ls_wR_factor_gt 0.1301
_refine_ls_wR_factor_ref 0.1570
_reflns_Friedel_coverage 0.000
_reflns_number_gt 4089
_reflns_number_total 6959
_reflns_threshold_expression 'I > 2\s(I)'
_cod_data_source_file c9cc02145k2.cif
_cod_data_source_block x_sq
_cod_original_cell_volume 14110.3(16)
_cod_database_code 7123560
_shelx_shelxl_version_number 2016/6
_shelx_space_group_comment
;
The symmetry employed for this shelxl refinement is uniquely defined
by the following loop, which should always be used as a source of
symmetry information in preference to the above space-group names.
They are only intended as comments.
;

loop_
_space_group_symop_operation_xyz
'x, y, z'
'-y, x-y, z'
'-x+y, -x, z'
'x+2/3, y+1/3, z+1/3'
'-y+2/3, x-y+1/3, z+1/3'
'-x+y+2/3, -x+1/3, z+1/3'
'x+1/3, y+2/3, z+2/3'
'-y+1/3, x-y+2/3, z+2/3'
'-x+y+1/3, -x+2/3, z+2/3'
'-x, -y, -z'
'y, -x+y, -z'
'x-y, x, -z'
'-x+2/3, -y+1/3, -z+1/3'
'y+2/3, -x+y+1/3, -z+1/3'
'x-y+2/3, x+1/3, -z+1/3'
'-x+1/3, -y+2/3, -z+2/3'
'y+1/3, -x+y+2/3, -z+2/3'
'x-y+1/3, x+2/3, -z+2/3'

loop_
_atom_site_label
_atom_site_type_symbol
_atom_site_fract_x
_atom_site_fract_y
_atom_site_fract_z
_atom_site_U_iso_or_equiv
_atom_site_adp_type
_atom_site_occupancy
_atom_site_site_symmetry_order
_atom_site_calc_flag
_atom_site_refinement_flags_posn
_atom_site_refinement_flags_adp
_atom_site_refinement_flags_occupancy
Ba1 Ba 0.333333 0.666667 0.166667 0.0233(5) Uani 1 6 d S T P
Ba2 Ba 0.11244(5) 0.45783(5) 0.18767(3) 0.0337(2) Uani 1 1 d . . .
Ba3 Ba 0.19327(5) 0.55593(5) 0.03427(3) 0.0324(2) Uani 1 1 d . . .
Sb1 Sb 0.12686(6) 0.35740(6) 0.28676(4) 0.0365(3) Uani 1 1 d . . .
Sb2 Sb 0.14275(6) 0.30153(6) 0.18084(4) 0.0388(3) Uani 1 1 d . . .
Sb3 Sb 0.27521(6) 0.35166(6) 0.25981(4) 0.0375(3) Uani 1 1 d . . .
Sb4 Sb 0.14528(6) 0.37178(6) 0.07927(4) 0.0351(3) Uani 1 1 d . . .
Sb5 Sb 0.28468(6) 0.44727(6) 0.01527(3) 0.0342(3) Uani 1 1 d . . .
Sb6 Sb 0.31401(6) 0.57008(6) -0.06352(3) 0.0358(3) Uani 1 1 d . . .
Cl1 Cl 0.18665(19) 0.58813(19) 0.13295(11) 0.0285(8) Uani 1 1 d . . .
Cl2 Cl 0.333333 0.666667 0.06497(19) 0.0269(13) Uani 1 3 d S T P
Cl3 Cl -0.0153(4) 0.3970(4) 0.2514(2) 0.099(2) Uani 1 1 d . . .
Cl4 Cl 0.1367(4) 0.4198(3) -0.0192(2) 0.083(2) Uani 1 1 d . . .
Cl5 Cl 0.1380(3) 0.2309(2) 0.27715(18) 0.0621(15) Uani 1 1 d . . .
Cl6 Cl 0.0108(4) 0.2876(4) 0.1320(3) 0.102(3) Uani 1 1 d . . .
Cl7 Cl 0.333333 0.666667 -0.1386(3) 0.078(3) Uani 1 3 d S T P
O1 O 0.1169(6) 0.3469(5) 0.2237(3) 0.040(3) Uani 1 1 d . . .
O2 O 0.2234(6) 0.3901(5) 0.2859(3) 0.033(3) Uani 1 1 d . . .
O3 O 0.1494(6) 0.4513(6) 0.2804(4) 0.038(3) Uani 1 1 d . . .
O4 O 0.2358(6) 0.3402(6) 0.2008(3) 0.041(3) Uani 1 1 d . . .
O5 O 0.1733(6) 0.3789(5) 0.1411(3) 0.036(3) Uani 1 1 d . . .
O6 O 0.1115(5) 0.4339(6) 0.0892(4) 0.042(3) Uani 1 1 d . . .
O7 O 0.2343(5) 0.4491(6) 0.0662(3) 0.034(3) Uani 1 1 d . . .
O8 O 0.3062(6) 0.5379(6) -0.0014(3) 0.037(3) Uani 1 1 d . . .
O9 O 0.2534(6) 0.6042(6) -0.0463(4) 0.038(3) Uani 1 1 d . . .

loop_
_atom_site_aniso_label
_atom_site_aniso_U_11
_atom_site_aniso_U_22
_atom_site_aniso_U_33
_atom_site_aniso_U_23
_atom_site_aniso_U_13
_atom_site_aniso_U_12
Ba1 0.0245(7) 0.0245(7) 0.0210(10) 0.000 0.000 0.0123(3)
Ba2 0.0300(5) 0.0342(6) 0.0331(5) 0.0054(4) 0.0002(4) 0.0131(5)
Ba3 0.0298(5) 0.0341(5) 0.0277(5) -0.0034(4) -0.0019(4) 0.0117(4)
Sb1 0.0418(7) 0.0299(6) 0.0333(6) 0.0116(5) 0.0070(5) 0.0146(5)
Sb2 0.0440(7) 0.0223(6) 0.0420(6) 0.0004(5) -0.0003(5) 0.0104(5)
Sb3 0.0485(7) 0.0292(6) 0.0389(6) 0.0085(5) 0.0028(5) 0.0224(6)
Sb4 0.0370(6) 0.0293(6) 0.0345(6) -0.0061(5) -0.0041(5) 0.0130(5)
Sb5 0.0411(7) 0.0318(6) 0.0302(5) -0.0072(5) -0.0017(5) 0.0188(5)
Sb6 0.0443(7) 0.0400(7) 0.0236(5) -0.0080(5) -0.0023(5) 0.0214(6)
Cl1 0.0260(19) 0.028(2) 0.0279(18) -0.0027(15) -0.0052(15) 0.0111(16)
Cl2 0.030(2) 0.030(2) 0.021(3) 0.000 0.000 0.0149(10)
Cl3 0.078(5) 0.072(4) 0.101(5) 0.006(4) 0.040(4) 0.003(4)
Cl4 0.101(5) 0.076(4) 0.075(4) -0.031(3) -0.040(4) 0.048(4)
Cl5 0.076(4) 0.029(2) 0.068(3) 0.018(2) 0.009(3) 0.017(3)
Cl6 0.070(4) 0.068(4) 0.143(7) 0.040(4) -0.005(4) 0.015(4)
Cl7 0.101(5) 0.101(5) 0.031(4) 0.000 0.000 0.050(3)
O1 0.048(7) 0.026(6) 0.035(6) 0.007(5) 0.007(6) 0.011(6)
O2 0.057(8) 0.035(6) 0.031(5) 0.000(5) 0.002(5) 0.040(6)
O3 0.041(7) 0.041(7) 0.039(6) -0.004(5) 0.012(5) 0.027(6)
O4 0.048(7) 0.032(7) 0.032(6) -0.001(5) -0.003(5) 0.012(6)
O5 0.045(7) 0.024(6) 0.028(5) 0.001(5) -0.005(5) 0.009(5)
O6 0.023(6) 0.034(7) 0.063(8) 0.002(6) 0.004(6) 0.010(5)
O7 0.030(6) 0.038(7) 0.029(5) 0.004(5) 0.011(5) 0.013(5)
O8 0.051(7) 0.040(7) 0.024(5) -0.001(5) -0.001(5) 0.024(6)
O9 0.046(7) 0.040(7) 0.037(6) -0.013(5) -0.013(5) 0.029(6)

loop_
_atom_type_symbol
_atom_type_description
_atom_type_scat_dispersion_real
_atom_type_scat_dispersion_imag
_atom_type_scat_source
C C 0.0033 0.0016 'International Tables Vol C Tables 4.2.6.8 and 6.1.1.4'
H H 0.0000 0.0000 'International Tables Vol C Tables 4.2.6.8 and 6.1.1.4'
Ba Ba -0.3244 2.2819 'International Tables Vol C Tables 4.2.6.8 and 6.1.1.4'
Cl Cl 0.1484 0.1585 'International Tables Vol C Tables 4.2.6.8 and 6.1.1.4'
N N 0.0061 0.0033 'International Tables Vol C Tables 4.2.6.8 and 6.1.1.4'
O O 0.0106 0.0060 'International Tables Vol C Tables 4.2.6.8 and 6.1.1.4'
Sb Sb -0.5866 1.5461 'International Tables Vol C Tables 4.2.6.8 and 6.1.1.4'

loop_
_geom_angle_atom_site_label_1
_geom_angle_atom_site_label_2
_geom_angle_atom_site_label_3
_geom_angle
_geom_angle_site_symmetry_1
_geom_angle_site_symmetry_3
Cl2 Ba1 Cl2 180.0 . 13_565
Cl2 Ba1 Cl1 70.75(7) . .
Cl2 Ba1 Cl1 109.25(7) 13_565 .
Cl2 Ba1 Cl1 109.25(7) . 15
Cl2 Ba1 Cl1 70.75(7) 13_565 15
Cl1 Ba1 Cl1 70.31(7) . 15
Cl2 Ba1 Cl1 109.25(7) . 13_565
Cl2 Ba1 Cl1 70.75(7) 13_565 13_565
Cl1 Ba1 Cl1 180.0 . 13_565
Cl1 Ba1 Cl1 109.69(7) 15 13_565
Cl2 Ba1 Cl1 70.75(7) . 3_565
Cl2 Ba1 Cl1 109.25(7) 13_565 3_565
Cl1 Ba1 Cl1 109.69(7) . 3_565
Cl1 Ba1 Cl1 180.0 15 3_565
Cl1 Ba1 Cl1 70.31(7) 13_565 3_565
Cl2 Ba1 Cl1 70.75(7) . 2_665
Cl2 Ba1 Cl1 109.26(7) 13_565 2_665
Cl1 Ba1 Cl1 109.69(7) . 2_665
Cl1 Ba1 Cl1 70.31(7) 15 2_665
Cl1 Ba1 Cl1 70.31(7) 13_565 2_665
Cl1 Ba1 Cl1 109.69(7) 3_565 2_665
Cl2 Ba1 Cl1 109.25(7) . 14_455
Cl2 Ba1 Cl1 70.74(7) 13_565 14_455
Cl1 Ba1 Cl1 70.31(7) . 14_455
Cl1 Ba1 Cl1 109.69(7) 15 14_455
Cl1 Ba1 Cl1 109.69(7) 13_565 14_455
Cl1 Ba1 Cl1 70.31(7) 3_565 14_455
Cl1 Ba1 Cl1 180.0 2_665 14_455
O4 Ba2 O1 120.2(4) 14_455 .
O4 Ba2 O5 56.5(3) 14_455 14_455
O1 Ba2 O5 144.9(3) . 14_455
O4 Ba2 O3 143.9(3) 14_455 .
O1 Ba2 O3 56.4(3) . .
O5 Ba2 O3 104.0(3) 14_455 .
O4 Ba2 O6 56.9(3) 14_455 .
O1 Ba2 O6 102.5(3) . .
O5 Ba2 O6 101.6(3) 14_455 .
O3 Ba2 O6 154.2(3) . .
O4 Ba2 Cl1 147.9(2) 14_455 15
O1 Ba2 Cl1 79.8(3) . 15
O5 Ba2 Cl1 122.2(2) 14_455 15
O3 Ba2 Cl1 67.4(2) . 15
O6 Ba2 Cl1 96.3(2) . 15
O4 Ba2 Cl1 81.5(3) 14_455 .
O1 Ba2 Cl1 146.4(3) . .
O5 Ba2 Cl1 67.8(2) 14_455 .
O3 Ba2 Cl1 121.7(2) . .
O6 Ba2 Cl1 66.3(2) . .
Cl1 Ba2 Cl1 70.62(13) 15 .
O4 Ba2 O5 103.8(3) 14_455 .
O1 Ba2 O5 54.6(3) . .
O5 Ba2 O5 155.85(11) 14_455 .
O3 Ba2 O5 100.1(3) . .
O6 Ba2 O5 54.2(3) . .
Cl1 Ba2 O5 65.7(2) 15 .
Cl1 Ba2 O5 97.5(2) . .
O4 Ba2 O7 107.4(3) 14_455 14_455
O1 Ba2 O7 107.5(3) . 14_455
O5 Ba2 O7 53.0(3) 14_455 14_455
O3 Ba2 O7 52.9(3) . 14_455
O6 Ba2 O7 150.0(3) . 14_455
Cl1 Ba2 O7 87.3(2) 15 14_455
Cl1 Ba2 O7 87.2(2) . 14_455
O5 Ba2 O7 148.8(3) . 14_455
O4 Ba2 Cl3 75.8(3) 14_455 .
O1 Ba2 Cl3 79.1(3) . .
O5 Ba2 Cl3 66.0(3) 14_455 .
O3 Ba2 Cl3 68.2(3) . .
O6 Ba2 Cl3 126.4(3) . .
Cl1 Ba2 Cl3 135.44(17) 15 .
Cl1 Ba2 Cl3 133.70(17) . .
O5 Ba2 Cl3 126.8(2) . .
O7 Ba2 Cl3 62.7(2) 14_455 .
O4 Ba2 Sb1 133.4(2) 14_455 .
O1 Ba2 Sb1 27.8(2) . .
O5 Ba2 Sb1 124.3(2) 14_455 .
O3 Ba2 Sb1 29.4(2) . .
O6 Ba2 Sb1 130.1(2) . .
Cl1 Ba2 Sb1 76.35(7) 15 .
Cl1 Ba2 Sb1 144.94(7) . .
O5 Ba2 Sb1 78.93(19) . .
O7 Ba2 Sb1 79.71(18) 14_455 .
Cl3 Ba2 Sb1 66.89(17) . .
O4 Ba2 Sb2 27.9(2) 14_455 14_455
O1 Ba2 Sb2 134.7(2) . 14_455
O5 Ba2 Sb2 29.1(2) 14_455 14_455
O3 Ba2 Sb2 124.2(2) . 14_455
O6 Ba2 Sb2 80.8(2) . 14_455
Cl1 Ba2 Sb2 145.37(8) 15 14_455
Cl1 Ba2 Sb2 76.80(7) . 14_455
O5 Ba2 Sb2 131.6(2) . 14_455
O7 Ba2 Sb2 79.60(19) 14_455 14_455
Cl3 Ba2 Sb2 64.35(17) . 14_455
Sb1 Ba2 Sb2 131.22(4) . 14_455
O9 Ba3 O2 122.8(3) . 14_455
O9 Ba3 O6 145.8(3) . .
O2 Ba3 O6 56.4(3) 14_455 .
O9 Ba3 O8 56.3(3) . .
O2 Ba3 O8 147.2(3) 14_455 .
O6 Ba3 O8 104.5(3) . .
O9 Ba3 O8 55.7(3) . 3_565
O2 Ba3 O8 102.0(3) 14_455 3_565
O6 Ba3 O8 154.1(3) . 3_565
O8 Ba3 O8 101.2(4) . 3_565
O9 Ba3 Cl2 80.1(3) . .
O2 Ba3 Cl2 144.6(2) 14_455 .
O6 Ba3 Cl2 121.0(2) . .
O8 Ba3 Cl2 66.9(2) . .
O8 Ba3 Cl2 66.8(2) 3_565 .
O9 Ba3 Cl1 146.5(2) . .
O2 Ba3 Cl1 78.0(2) 14_455 .
O6 Ba3 Cl1 66.7(2) . .
O8 Ba3 Cl1 121.7(2) . .
O8 Ba3 Cl1 96.7(2) 3_565 .
Cl2 Ba3 Cl1 70.61(12) . .
O9 Ba3 O3 103.8(3) . 14_455
O2 Ba3 O3 54.2(3) 14_455 14_455
O6 Ba3 O3 100.1(3) . 14_455
O8 Ba3 O3 155.0(3) . 14_455
O8 Ba3 O3 54.0(3) 3_565 14_455
Cl2 Ba3 O3 96.8(2) . 14_455
Cl1 Ba3 O3 65.1(2) . 14_455
O9 Ba3 Cl4 79.7(3) . .
O2 Ba3 Cl4 78.7(3) 14_455 .
O6 Ba3 Cl4 66.5(3) . .
O8 Ba3 Cl4 68.8(3) . .
O8 Ba3 Cl4 127.7(2) 3_565 .
Cl2 Ba3 Cl4 135.46(15) . .
Cl1 Ba3 Cl4 133.10(15) . .
O3 Ba3 Cl4 126.5(2) 14_455 .
O9 Ba3 O7 107.3(3) . .
O2 Ba3 O7 107.6(3) 14_455 .
O6 Ba3 O7 52.9(3) . .
O8 Ba3 O7 53.0(3) . .
O8 Ba3 O7 150.3(3) 3_565 .
Cl2 Ba3 O7 87.5(2) . .
Cl1 Ba3 O7 87.75(19) . .
O3 Ba3 O7 148.9(3) 14_455 .
Cl4 Ba3 O7 61.8(2) . .
O9 Ba3 Cl5 58.7(2) . 8_554
O2 Ba3 Cl5 64.7(2) 14_455 8_554
O6 Ba3 Cl5 113.8(2) . 8_554
O8 Ba3 Cl5 109.3(2) . 8_554
O8 Ba3 Cl5 59.4(2) 3_565 8_554
Cl2 Ba3 Cl5 124.22(12) . 8_554
Cl1 Ba3 Cl5 127.40(12) . 8_554
O3 Ba3 Cl5 63.2(2) 14_455 8_554
Cl4 Ba3 Cl5 75.42(15) . 8_554
O7 Ba3 Cl5 137.0(2) . 8_554
O9 Ba3 Sb3 135.1(2) . 14_455
O2 Ba3 Sb3 28.0(2) 14_455 14_455
O6 Ba3 Sb3 29.6(2) . 14_455
O8 Ba3 Sb3 125.0(2) . 14_455
O8 Ba3 Sb3 129.9(2) 3_565 14_455
Cl2 Ba3 Sb3 144.71(10) . 14_455
Cl1 Ba3 Sb3 76.15(7) . 14_455
O3 Ba3 Sb3 79.4(2) 14_455 14_455
Cl4 Ba3 Sb3 64.51(14) . 14_455
O7 Ba3 Sb3 79.62(19) . 14_455
Cl5 Ba3 Sb3 85.59(9) 8_554 14_455
O1 Sb1 O2 94.3(5) . .
O1 Sb1 O3 89.4(5) . .
O2 Sb1 O3 87.2(4) . .
O1 Sb1 Ba2 43.2(3) . .
O2 Sb1 Ba2 100.3(3) . .
O3 Sb1 Ba2 47.7(3) . .
O1 Sb1 Ba3 102.3(3) . 15
O2 Sb1 Ba3 38.7(3) . 15
O3 Sb1 Ba3 50.1(3) . 15
Ba2 Sb1 Ba3 80.95(3) . 15
O1 Sb2 O4 96.2(5) . .
O1 Sb2 O5 89.4(4) . .
O4 Sb2 O5 87.9(5) . .
O1 Sb2 Ba2 101.5(3) . 15
O4 Sb2 Ba2 41.9(3) . 15
O5 Sb2 Ba2 47.0(3) . 15
O1 Sb2 Ba2 40.6(3) . .
O4 Sb2 Ba2 102.6(3) . .
O5 Sb2 Ba2 50.2(3) . .
Ba2 Sb2 Ba2 80.37(3) 15 .
O4 Sb3 O2 94.8(5) . .
O4 Sb3 O6 89.7(5) . 15
O2 Sb3 O6 87.1(5) . 15
O4 Sb3 Ba3 104.1(3) . 15
O2 Sb3 Ba3 41.2(3) . 15
O6 Sb3 Ba3 48.0(3) 15 15
O4 Sb3 Ba2 41.6(3) . 15
O2 Sb3 Ba2 99.4(3) . 15
O6 Sb3 Ba2 49.1(3) 15 15
Ba3 Sb3 Ba2 80.85(3) 15 15
O6 Sb4 O5 91.5(5) . .
O6 Sb4 O7 89.1(5) . .
O5 Sb4 O7 88.1(4) . .
O6 Sb4 Ba3 44.6(3) . .
O5 Sb4 Ba3 109.2(3) . .
O7 Sb4 Ba3 50.9(3) . .
O6 Sb4 Ba2 107.1(3) . 15
O5 Sb4 Ba2 43.4(3) . 15
O7 Sb4 Ba2 49.6(3) . 15
Ba3 Sb4 Ba2 92.02(3) . 15
O7 Sb5 O8 91.0(5) . .
O7 Sb5 O3 88.6(5) . 15
O8 Sb5 O3 91.3(5) . 15
O7 Sb5 Ba3 51.1(3) . .
O8 Sb5 Ba3 46.2(3) . .
O3 Sb5 Ba3 109.3(3) 15 .
O7 Sb5 Ba2 49.7(3) . 15
O8 Sb5 Ba2 108.6(3) . 15
O3 Sb5 Ba2 43.9(3) 15 15
Ba3 Sb5 Ba2 92.36(3) . 15
O9 Sb6 O9 95.9(7) 2_665 .
O9 Sb6 O8 87.7(5) 2_665 .
O9 Sb6 O8 87.0(5) . .
O9 Sb6 Ba3 39.8(3) 2_665 2_665
O9 Sb6 Ba3 101.1(3) . 2_665
O8 Sb6 Ba3 49.2(3) . 2_665
O9 Sb6 Ba3 100.9(3) 2_665 .
O9 Sb6 Ba3 39.8(3) . .
O8 Sb6 Ba3 48.3(3) . .
Ba3 Sb6 Ba3 80.41(3) 2_665 .
Ba2 Cl1 Ba2 111.77(12) 14_455 .
Ba2 Cl1 Ba1 107.61(11) 14_455 .
Ba2 Cl1 Ba1 107.55(11) . .
Ba2 Cl1 Ba3 112.10(11) 14_455 .
Ba2 Cl1 Ba3 110.79(11) . .
Ba1 Cl1 Ba3 106.73(11) . .
Ba1 Cl2 Ba3 107.54(10) . 3_565
Ba1 Cl2 Ba3 107.54(10) . .
Ba3 Cl2 Ba3 111.33(9) 3_565 .
Ba1 Cl2 Ba3 107.54(10) . 2_665
Ba3 Cl2 Ba3 111.33(9) 3_565 2_665
Ba3 Cl2 Ba3 111.33(9) . 2_665
Sb1 O1 Sb2 133.1(7) . .
Sb1 O1 Ba2 109.0(5) . .
Sb2 O1 Ba2 112.8(4) . .
Sb1 O2 Sb3 131.2(6) . .
Sb1 O2 Ba3 115.0(4) . 15
Sb3 O2 Ba3 110.8(5) . 15
Sb1 O3 Sb5 124.5(6) . 14_455
Sb1 O3 Ba2 103.0(4) . .
Sb5 O3 Ba2 108.7(5) 14_455 .
Sb1 O3 Ba3 101.1(4) . 15
Sb5 O3 Ba3 105.0(4) 14_455 15
Ba2 O3 Ba3 114.8(3) . 15
Sb2 O4 Sb3 132.1(6) . .
Sb2 O4 Ba2 110.1(5) . 15
Sb3 O4 Ba2 110.6(5) . 15
Sb4 O5 Sb2 123.7(5) . .
Sb4 O5 Ba2 109.4(4) . 15
Sb2 O5 Ba2 103.9(4) . 15
Sb4 O5 Ba2 104.8(4) . .
Sb2 O5 Ba2 100.9(4) . .
Ba2 O5 Ba2 114.2(3) 15 .
Sb4 O6 Sb3 121.7(6) . 14_455
Sb4 O6 Ba3 107.9(4) . .
Sb3 O6 Ba3 102.4(5) 14_455 .
Sb4 O6 Ba2 108.3(5) . .
Sb3 O6 Ba2 101.2(4) 14_455 .
Ba3 O6 Ba2 115.7(4) . .
Sb5 O7 Sb4 120.2(6) . .
Sb5 O7 Ba2 102.3(4) . 15
Sb4 O7 Ba2 102.1(4) . 15
Sb5 O7 Ba3 100.7(4) . .
Sb4 O7 Ba3 100.5(4) . .
Ba2 O7 Ba3 133.2(4) 15 .
Sb5 O8 Sb6 124.6(5) . .
Sb5 O8 Ba3 106.1(4) . .
Sb6 O8 Ba3 102.1(4) . .
Sb5 O8 Ba3 108.9(4) . 2_665
Sb6 O8 Ba3 100.9(4) . 2_665
Ba3 O8 Ba3 114.5(3) . 2_665
Sb6 O9 Sb6 129.1(6) 3_565 .
Sb6 O9 Ba3 113.5(5) 3_565 .
Sb6 O9 Ba3 112.7(5) . .

loop_
_geom_bond_atom_site_label_1
_geom_bond_atom_site_label_2
_geom_bond_distance
_geom_bond_site_symmetry_2
Ba1 Cl2 3.098(6) .
Ba1 Cl2 3.098(6) 13_565
Ba1 Cl1 3.115(4) .
Ba1 Cl1 3.115(4) 15
Ba1 Cl1 3.115(4) 13_565
Ba1 Cl1 3.115(4) 3_565
Ba1 Cl1 3.115(4) 2_665
Ba1 Cl1 3.115(4) 14_455
Ba2 O4 2.805(11) 14_455
Ba2 O1 2.839(11) .
Ba2 O5 2.971(12) 14_455
Ba2 O3 2.975(11) .
Ba2 O6 3.048(12) .
Ba2 Cl1 3.101(4) 15
Ba2 Cl1 3.104(4) .
Ba2 O5 3.145(12) .
Ba2 O7 3.173(11) 14_455
Ba2 Cl3 3.211(6) .
Ba2 Sb1 3.9229(14) .
Ba2 Sb2 3.9436(16) 14_455
Ba3 O9 2.765(12) .
Ba3 O2 2.779(11) 14_455
Ba3 O6 3.001(12) .
Ba3 O8 3.044(12) .
Ba3 O8 3.051(12) 3_565
Ba3 Cl2 3.104(2) .
Ba3 Cl1 3.119(4) .
Ba3 O3 3.149(12) 14_455
Ba3 Cl4 3.186(6) .
Ba3 O7 3.209(11) .
Ba3 Cl5 3.610(5) 8_554
Ba3 Sb3 3.9433(15) 14_455
Sb1 O1 1.936(11) .
Sb1 O2 1.967(12) .
Sb1 O3 1.974(11) .
Sb2 O1 1.947(11) .
Sb2 O4 1.969(12) .
Sb2 O5 1.975(10) .
Sb3 O4 1.972(11) .
Sb3 O2 1.980(10) .
Sb3 O6 1.995(11) 15
Sb4 O6 1.972(12) .
Sb4 O5 1.973(10) .
Sb4 O7 1.978(11) .
Sb5 O7 1.952(10) .
Sb5 O8 1.964(11) .
Sb5 O3 1.976(10) 15
Sb6 O9 1.935(11) 2_665
Sb6 O9 1.992(11) .
Sb6 O8 2.007(10) .
